data_4073522
loop_
_publ_author_name
'Chernyshova, Eleonora S.'
'Goddard, Richard'
'P\"orschke, Klaus-Richard'

_publ_section_title
;
 cis,cis,cis-1,5,9-Cyclododecatriene&#x2212;Metal Complexes
;
_journal_issue 20
_journal_name_full Organometallics
_journal_page_first 4872
_journal_paper_doi 10.1021/om7004172
_journal_volume 26
_journal_year 2007
_chemical_compound_source methanol/water/dichloromethane
_chemical_formula_moiety 'C12 H18 Ag3 3+, 3(N O3 1-)'
_chemical_formula_sum 'C12 H18 Ag3 N3 O9'
_chemical_formula_weight 671.90
_chemical_melting_point '423, dec > 433'
_chemical_name_systematic
; 
 catena[\h^2^,\h^2^,\h^2^-cis-cis-cis-cyclododeca-1,5,9-triene-
 tris(nitrato-silver)]
;
_space_group_IT_number 14
_symmetry_cell_setting monoclinic
_symmetry_Int_Tables_number 14
_symmetry_space_group_name_Hall '-P 2ybc'
_symmetry_space_group_name_H-M 'P 1 21/c 1'
_atom_sites_solution_hydrogens geom
_atom_sites_solution_primary direct
_atom_sites_solution_secondary difmap
_audit_block_code CHS-CC-170-01
_audit_creation_date 2007-02-06
_cell_angle_alpha 90.0
_cell_angle_beta 100.200(1)
_cell_angle_gamma 90.0
_cell_formula_units_Z 4
_cell_length_a 7.1207(1)
_cell_length_b 12.9571(2)
_cell_length_c 19.3026(2)
_cell_measurement_reflns_used 64473
_cell_measurement_temperature 100
_cell_measurement_theta_max 33.14
_cell_measurement_theta_min 2.91
_cell_volume 1752.78(4)
_computing_cell_refinement 'Denzo / Scalepack (Otwinowski 1997)'
_computing_data_collection 'Collect software (Nonius, 1998)'
_computing_data_reduction 'Denzo / Scalepack (Otwinowski 1997)'
_computing_molecular_graphics 'DIAMOND (Crystal Impact GbR, 2005)'
_computing_structure_refinement 'SHELXL-97 (Sheldrick, 1997)'
_computing_structure_solution 'SHELXS-97 (Sheldrick, 1990)'
_diffrn_ambient_temperature 100
_diffrn_measured_fraction_theta_full 0.997
_diffrn_measured_fraction_theta_max 0.997
_diffrn_measurement_device_type 'Nonius KappaCCD'
_diffrn_measurement_method 'CCD \w-scan'
_diffrn_radiation_monochromator graphite
_diffrn_radiation_source '0.3 mm focus rotating anode'
_diffrn_radiation_type MoK\a
_diffrn_radiation_wavelength 0.71073
_diffrn_reflns_av_R_equivalents 0.0343
_diffrn_reflns_av_sigmaI/netI 0.0159
_diffrn_reflns_limit_h_max 10
_diffrn_reflns_limit_h_min -10
_diffrn_reflns_limit_k_max 19
_diffrn_reflns_limit_k_min -19
_diffrn_reflns_limit_l_max 29
_diffrn_reflns_limit_l_min -29
_diffrn_reflns_number 52502
_diffrn_reflns_theta_full 33.11
_diffrn_reflns_theta_max 33.11
_diffrn_reflns_theta_min 3.14
_diffrn_standards_decay_% 0.0
_diffrn_standards_number 0
_exptl_absorpt_coefficient_mu 3.373
_exptl_absorpt_correction_T_max 0.84823
_exptl_absorpt_correction_T_min 0.55699
_exptl_absorpt_correction_type gaussian
_exptl_absorpt_process_details 'XPREP, Bruker AXS (2007)'
_exptl_crystal_colour colourless
_exptl_crystal_density_diffrn 2.546
_exptl_crystal_density_meas ?
_exptl_crystal_density_method none
_exptl_crystal_description plate
_exptl_crystal_F_000 1296
_exptl_crystal_size_max 0.20
_exptl_crystal_size_mid 0.17
_exptl_crystal_size_min 0.05
_refine_diff_density_max 0.972
_refine_diff_density_min -1.059
_refine_diff_density_rms 0.108
_refine_ls_extinction_method none
_refine_ls_goodness_of_fit_ref 1.100
_refine_ls_hydrogen_treatment constr
_refine_ls_matrix_type full
_refine_ls_number_parameters 244
_refine_ls_number_reflns 6641
_refine_ls_number_restraints 0
_refine_ls_restrained_S_all 1.100
_refine_ls_R_factor_all 0.0244
_refine_ls_R_factor_gt 0.0233
_refine_ls_shift/su_max 0.005
_refine_ls_shift/su_mean 0.000
_refine_ls_structure_factor_coef Fsqd
_refine_ls_weighting_details 'calc w=1/[\s^2^(Fo^2^)+(0.0215P)^2^+2.8681P] where P=(Fo^2^+2Fc^2^)/3'
_refine_ls_weighting_scheme calc
_refine_ls_wR_factor_gt 0.0556
_refine_ls_wR_factor_ref 0.0562
_reflns_number_gt 6380
_reflns_number_total 6641
_reflns_threshold_expression I>2\s(I)
_cod_data_source_file om7004172-file001.cif
_cod_data_source_block 5
_cod_depositor_comments
;
The following automatic conversions were performed:

'_exptl_crystal_density_meas' value 'none' was changed to '?' - the
value is perceived as not measured.

Automatic conversion script
Id: cif_fix_values 3008 2015-01-20 13:52:24Z robertas 
;
_cod_database_code 4073522

loop_
_symmetry_equiv_pos_as_xyz
'x, y, z'
'-x, y+1/2, -z+1/2'
'-x, -y, -z'
'x, -y-1/2, z-1/2'

loop_
_atom_site_label
_atom_site_type_symbol
_atom_site_fract_x
_atom_site_fract_y
_atom_site_fract_z
_atom_site_U_iso_or_equiv
_atom_site_adp_type
_atom_site_occupancy
_atom_site_symmetry_multiplicity
_atom_site_calc_flag
_atom_site_refinement_flags
C1 C 0.2627(2) 0.60749(13) 1.13274(8) 0.0134(3) Uani 1 1 d .
H1 H 0.3220 0.5402 1.1451 0.016 Uiso 1 1 calc R
C2 C 0.0700(2) 0.60603(12) 1.12805(8) 0.0128(2) Uani 1 1 d .
H2 H 0.0193 0.5375 1.1358 0.015 Uiso 1 1 calc R
C3 C -0.0429(2) 0.69314(12) 1.15294(9) 0.0134(3) Uani 1 1 d .
H3A H 0.0222 0.7153 1.1990 0.016 Uiso 1 1 calc R
H3B H -0.1669 0.6667 1.1585 0.016 Uiso 1 1 calc R
C4 C 0.0735(2) 1.21167(12) 0.89600(9) 0.0144(3) Uani 1 1 d .
H4A H 0.1605 1.2291 0.9390 0.017 Uiso 1 1 calc R
H4B H -0.0472 1.1911 0.9085 0.017 Uiso 1 1 calc R
C5 C 0.1543(2) 1.12347(13) 0.85950(9) 0.0160(3) Uani 1 1 d .
H5 H 0.2761 1.1404 0.8453 0.019 Uiso 1 1 calc R
C6 C 0.0494(3) 1.05308(13) 0.81590(9) 0.0165(3) Uani 1 1 d .
H6 H 0.1125 1.0298 0.7775 0.020 Uiso 1 1 calc R
C7 C -0.1654(2) 1.04928(13) 0.79790(9) 0.0158(3) Uani 1 1 d .
H7A H -0.2192 1.0821 0.8351 0.019 Uiso 1 1 calc R
H7B H -0.2071 0.9779 0.7947 0.019 Uiso 1 1 calc R
C8 C 0.2397(3) 0.60489(13) 0.77320(9) 0.0163(3) Uani 1 1 d .
H8A H 0.1753 0.6708 0.7737 0.020 Uiso 1 1 calc R
H8B H 0.2087 0.5635 0.8115 0.020 Uiso 1 1 calc R
C9 C 0.4520(3) 0.62257(13) 0.78487(9) 0.0164(3) Uani 1 1 d .
H9 H 0.5258 0.5604 0.7788 0.020 Uiso 1 1 calc R
C10 C 0.5409(2) 0.71218(14) 0.77237(9) 0.0164(3) Uani 1 1 d .
H10 H 0.6630 0.7014 0.7567 0.020 Uiso 1 1 calc R
C11 C 0.4391(3) 0.69055(13) 1.24337(8) 0.0157(3) Uani 1 1 d .
H11A H 0.3237 0.6819 1.2630 0.019 Uiso 1 1 calc R
H11B H 0.5206 0.6313 1.2569 0.019 Uiso 1 1 calc R
C12 C 0.3874(2) 0.69639(13) 1.16231(8) 0.0141(3) Uani 1 1 d .
H12A H 0.3213 0.7607 1.1488 0.017 Uiso 1 1 calc R
H12B H 0.5035 0.6957 1.1426 0.017 Uiso 1 1 calc R
Ag1 Ag 0.154209(19) 0.627253(10) 1.009626(6) 0.01605(3) Uani 1 1 d .
Ag2 Ag 0.16680(2) 0.971087(11) 0.925146(8) 0.02320(4) Uani 1 1 d .
Ag3 Ag 0.56705(2) 0.715503(11) 0.894226(7) 0.02165(4) Uani 1 1 d .
N1 N 0.0430(2) 0.75385(12) 0.88716(8) 0.0157(2) Uani 1 1 d .
N2 N 0.3569(3) 1.05864(13) 1.06666(8) 0.0206(3) Uani 1 1 d .
N3 N 0.6358(2) 0.58818(11) 1.02060(7) 0.0131(2) Uani 1 1 d .
O1 O -0.0135(2) 0.66320(11) 0.89396(8) 0.0230(3) Uani 1 1 d .
O2 O 0.1621(2) 0.79151(12) 0.93788(9) 0.0265(3) Uani 1 1 d .
O3 O -0.0141(2) 0.80494(11) 0.83336(7) 0.0208(2) Uani 1 1 d .
O4 O 0.5006(3) 1.0781(2) 1.11126(12) 0.0539(7) Uani 1 1 d .
O5 O 0.3331(3) 0.96966(12) 1.04163(9) 0.0335(4) Uani 1 1 d .
O6 O 0.7578(4) 0.87230(18) 0.95244(10) 0.0600(8) Uani 1 1 d .
O7 O 0.51503(19) 0.66100(10) 1.00482(7) 0.0164(2) Uani 1 1 d .
O8 O 0.75756(18) 0.57393(11) 0.98170(7) 0.0186(2) Uani 1 1 d .
O9 O 0.63167(19) 0.53322(10) 1.07297(7) 0.0179(2) Uani 1 1 d .

loop_
_atom_site_aniso_label
_atom_site_aniso_U_11
_atom_site_aniso_U_22
_atom_site_aniso_U_33
_atom_site_aniso_U_23
_atom_site_aniso_U_13
_atom_site_aniso_U_12
C1 0.0158(6) 0.0139(6) 0.0092(6) -0.0008(5) -0.0011(5) 0.0028(5)
C2 0.0153(6) 0.0116(6) 0.0110(6) 0.0005(5) 0.0004(5) 0.0001(5)
C3 0.0127(6) 0.0128(6) 0.0145(6) -0.0011(5) 0.0016(5) -0.0003(5)
C4 0.0155(7) 0.0122(6) 0.0140(6) -0.0013(5) -0.0014(5) 0.0011(5)
C5 0.0146(7) 0.0137(6) 0.0186(7) 0.0004(5) -0.0003(5) 0.0014(5)
C6 0.0183(7) 0.0134(6) 0.0165(7) -0.0009(5) 0.0000(5) 0.0028(5)
C7 0.0182(7) 0.0126(6) 0.0149(6) 0.0002(5) -0.0017(5) -0.0011(5)
C8 0.0193(7) 0.0163(7) 0.0122(6) 0.0014(5) -0.0004(5) -0.0020(5)
C9 0.0185(7) 0.0163(7) 0.0125(6) 0.0012(5) -0.0028(5) 0.0021(5)
C10 0.0155(7) 0.0210(7) 0.0111(6) 0.0017(5) -0.0019(5) 0.0007(5)
C11 0.0193(7) 0.0156(7) 0.0105(6) -0.0016(5) -0.0018(5) 0.0025(5)
C12 0.0121(6) 0.0194(7) 0.0100(6) -0.0023(5) -0.0004(5) 0.0004(5)
Ag1 0.01828(6) 0.01881(6) 0.01039(5) 0.00120(4) 0.00068(4) 0.00174(4)
Ag2 0.03018(8) 0.01572(6) 0.01925(6) 0.00013(4) -0.00774(5) 0.00236(5)
Ag3 0.02861(7) 0.02310(7) 0.01056(6) 0.00282(4) -0.00384(5) -0.00653(5)
N1 0.0154(6) 0.0157(6) 0.0163(6) 0.0032(5) 0.0034(5) 0.0017(5)
N2 0.0266(8) 0.0205(7) 0.0161(6) -0.0025(5) 0.0073(6) -0.0028(6)
N3 0.0121(5) 0.0142(6) 0.0123(5) -0.0027(4) 0.0004(4) -0.0025(4)
O1 0.0330(7) 0.0155(6) 0.0202(6) 0.0042(5) 0.0042(5) -0.0046(5)
O2 0.0246(7) 0.0232(7) 0.0263(7) 0.0078(5) -0.0105(6) -0.0053(5)
O3 0.0257(6) 0.0187(6) 0.0165(6) 0.0058(5) -0.0003(5) 0.0019(5)
O4 0.0248(8) 0.0934(18) 0.0443(11) -0.0474(12) 0.0087(8) -0.0137(10)
O5 0.0572(11) 0.0191(7) 0.0194(7) -0.0039(5) -0.0058(7) -0.0013(7)
O6 0.107(2) 0.0471(12) 0.0210(8) 0.0033(8) -0.0016(10) 0.0488(13)
O7 0.0174(5) 0.0152(5) 0.0167(5) 0.0007(4) 0.0030(4) 0.0033(4)
O8 0.0142(5) 0.0266(6) 0.0157(5) -0.0058(5) 0.0042(4) -0.0006(5)
O9 0.0173(5) 0.0194(6) 0.0160(5) 0.0040(4) 0.0001(4) -0.0025(4)

loop_
_atom_type_symbol
_atom_type_description
_atom_type_scat_dispersion_real
_atom_type_scat_dispersion_imag
_atom_type_scat_source
C C 0.0033 0.0016 'International Tables Vol C Tables 4.2.6.8 and 6.1.1.4'
H H 0.0000 0.0000 'International Tables Vol C Tables 4.2.6.8 and 6.1.1.4'
Ag Ag -0.8971 1.1015 'International Tables Vol C Tables 4.2.6.8 and 6.1.1.4'
N N 0.0061 0.0033 'International Tables Vol C Tables 4.2.6.8 and 6.1.1.4'
O O 0.0106 0.0060 'International Tables Vol C Tables 4.2.6.8 and 6.1.1.4'

loop_
_geom_angle_atom_site_label_1
_geom_angle_atom_site_label_2
_geom_angle_atom_site_label_3
_geom_angle
_geom_angle_site_symmetry_1
_geom_angle_site_symmetry_3
_geom_angle_publ_flag
C2 C1 C12 123.85(14) . . y
C2 C1 Ag1 77.85(9) . . y
C12 C1 Ag1 111.24(11) . . y
C1 C2 C3 123.75(14) . . y
C1 C2 Ag1 69.73(9) . . y
C3 C2 Ag1 116.04(10) . . y
C2 C3 C4 115.25(13) . 3_577 y
C5 C4 C3 110.07(14) . 3_577 y
C6 C5 C4 125.43(15) . . y
C6 C5 Ag2 74.64(10) . . y
C4 C5 Ag2 111.55(11) . . y
C5 C6 C7 125.71(15) . . y
C5 C6 Ag2 71.62(10) . . y
C7 C6 Ag2 111.88(11) . . y
C6 C7 C8 111.12(14) . 2_556 y
C9 C8 C7 112.19(15) . 2_546 y
C10 C9 C8 126.02(15) . . y
C10 C9 Ag3 68.79(10) . . y
C8 C9 Ag3 112.24(11) . . y
C9 C10 C11 124.61(16) . 4_575 y
C9 C10 Ag3 78.08(10) . . y
C11 C10 Ag3 107.83(11) 4_575 . y
C10 C11 C12 110.29(14) 4_576 . y
C1 C12 C11 111.45(14) . . y
C1 Ag1 O1 167.62(6) . . y
C1 Ag1 C2 32.42(5) . . y
O1 Ag1 C2 136.24(5) . . y
C1 Ag1 O2 126.79(5) . . y
O1 Ag1 O2 51.89(5) . . y
C2 Ag1 O2 128.81(6) . . y
C5 Ag2 O2 153.65(6) . . y
C5 Ag2 O5 119.31(6) . . y
O2 Ag2 O5 84.59(5) . . y
C5 Ag2 C6 33.74(6) . . y
O2 Ag2 C6 121.89(6) . . y
O5 Ag2 C6 153.04(6) . . y
C10 Ag3 O7 156.87(6) . . y
C10 Ag3 C9 33.13(6) . . y
O7 Ag3 C9 123.83(5) . . y
C10 Ag3 O6 113.29(7) . . y
O7 Ag3 O6 89.80(6) . . y
C9 Ag3 O6 146.35(7) . . y
O3 N1 O1 121.62(16) . . y
O3 N1 O2 121.00(16) . . y
O1 N1 O2 117.39(15) . . y
O6 N2 O4 119.0(2) 3_677 . y
O6 N2 O5 121.4(2) 3_677 . y
O4 N2 O5 119.6(2) . . y
O9 N3 O8 121.39(15) . . y
O9 N3 O7 120.39(14) . . y
O8 N3 O7 118.22(14) . . y
N1 O1 Ag1 99.44(11) . . y
N1 O2 Ag2 108.67(11) . . y
N1 O2 Ag1 91.26(10) . . y
Ag2 O2 Ag1 152.94(8) . . y
N2 O5 Ag2 111.95(13) . . y
N2 O6 Ag3 99.93(18) 3_677 . y
N3 O7 Ag3 103.41(10) . . y

loop_
_geom_bond_atom_site_label_1
_geom_bond_atom_site_label_2
_geom_bond_distance
_geom_bond_site_symmetry_2
_geom_bond_publ_flag
C1 C2 1.360(2) . y
C1 C12 1.504(2) . y
C1 Ag1 2.3790(15) . y
C2 C3 1.512(2) . y
C2 Ag1 2.4793(16) . y
C3 C4 1.545(2) 3_577 y
C4 C5 1.509(2) . y
C4 C3 1.545(2) 3_577 y
C5 C6 1.369(2) . y
C5 Ag2 2.3392(17) . y
C6 C7 1.508(2) . y
C6 Ag2 2.3769(17) . y
C7 C8 1.557(2) 2_556 y
C8 C9 1.506(3) . y
C8 C7 1.557(2) 2_546 y
C9 C10 1.364(2) . y
C9 Ag3 2.4422(17) . y
C10 C11 1.511(2) 4_575 y
C10 Ag3 2.3269(17) . y
C11 C10 1.511(2) 4_576 y
C11 C12 1.544(2) . y
Ag1 O1 2.3840(15) . y
Ag1 O2 2.5453(15) . y
Ag2 O2 2.3406(15) . y
Ag2 O5 2.3485(16) . y
Ag3 O7 2.3394(13) . y
Ag3 O6 2.587(3) . y
N1 O3 1.2379(19) . y
N1 O1 1.256(2) . y
N1 O2 1.274(2) . y
N2 O6 1.224(3) 3_677 y
N2 O4 1.241(3) . y
N2 O5 1.250(2) . y
N3 O9 1.2412(19) . y
N3 O8 1.2568(18) . y
N3 O7 1.2769(19) . y
O6 N2 1.224(3) 3_677 y
